data_4074836
loop_
_publ_author_name
'Bernechea, Mar\'ia'
'Lugan, No\"el'
'Gil, Bel\'en'
'Lalinde, Elena'
'Lavigne, Guy'

_publ_section_title
;
 Six-Coordinate Alkynyldiphenylphosphine Ruthenium(II) Complexes:&#x00A0;
 Synthesis, Structure, and Catalytic Activity as ROMP Initiators
;
_journal_issue 3
_journal_name_full Organometallics
_journal_page_first 684
_journal_paper_doi 10.1021/om050935u
_journal_volume 25
_journal_year 2006
_chemical_formula_sum 'C80 H60 Cl2 O4 P4 Ru'
_chemical_formula_weight 1381.13
_chemical_name_common 'Compound X'
_chemical_name_systematic
;
 ?
;
_space_group_IT_number 88
_symmetry_cell_setting tetragonal
_symmetry_space_group_name_Hall '-I 4ad'
_symmetry_space_group_name_H-M 'I 41/a :2'
_atom_sites_solution_hydrogens geom
_atom_sites_solution_primary direct
_atom_sites_solution_secondary difmap
_cell_angle_alpha 90
_cell_angle_beta 90
_cell_angle_gamma 90
_cell_formula_units_Z 4
_cell_length_a 25.4930(8)
_cell_length_b 25.4930(8)
_cell_length_c 12.0850(3)
_cell_measurement_reflns_used 13878
_cell_measurement_temperature 293(2)
_cell_volume 7854.0(4)
_computing_cell_refinement 'HKL Scalepack (Otwinowski & Minor 1997)'
_computing_data_collection 'Collect (Nonius BV, 1997-2000)'
_computing_data_reduction 'HKL Denzo and Scalepack (Otwinowski & Minor 1997)'
_computing_structure_refinement 'SHELXL-97 (Sheldrick, 1997)'
_diffrn_ambient_temperature 293(2)
_diffrn_measured_fraction_theta_full 0.997
_diffrn_measured_fraction_theta_max 0.997
_diffrn_measurement_device '95mm CCD camera on \k-goniostat'
_diffrn_measurement_device_type KappaCCD
_diffrn_measurement_method CCD
_diffrn_orient_matrix_type 'by Nonius Collect from scalepack cell'
_diffrn_orient_matrix_UB_11 -0.0347714
_diffrn_orient_matrix_UB_12 -0.0045139
_diffrn_orient_matrix_UB_13 0.0370984
_diffrn_orient_matrix_UB_21 -0.017736
_diffrn_orient_matrix_UB_22 0.000314
_diffrn_orient_matrix_UB_23 -0.0738029
_diffrn_orient_matrix_UB_31 0.0038852
_diffrn_orient_matrix_UB_32 -0.0389646
_diffrn_orient_matrix_UB_33 -0.0048924
_diffrn_radiation_monochromator graphite
_diffrn_radiation_type MoK\a
_diffrn_radiation_wavelength 0.71073
_diffrn_reflns_av_R_equivalents 0.0588
_diffrn_reflns_av_unetI/netI 0.0546
_diffrn_reflns_limit_h_max 33
_diffrn_reflns_limit_h_min -23
_diffrn_reflns_limit_k_max 33
_diffrn_reflns_limit_k_min -28
_diffrn_reflns_limit_l_max 15
_diffrn_reflns_limit_l_min -11
_diffrn_reflns_number 21045
_diffrn_reflns_theta_full 27.88
_diffrn_reflns_theta_max 27.88
_diffrn_reflns_theta_min 1.86
_exptl_absorpt_coefficient_mu 0.393
_exptl_absorpt_correction_T_max 0.962
_exptl_absorpt_correction_T_min 0.88
_exptl_absorpt_correction_type multi-scan
_exptl_absorpt_process_details
;
        multi-scan from symmetry-related measurements
 Sortav (Blessing 1995)
;
_exptl_crystal_colour yellow
_exptl_crystal_density_diffrn 1.168
_exptl_crystal_density_method 'not measured'
_exptl_crystal_description block
_exptl_crystal_F_000 2840
_exptl_crystal_size_max 0.15
_exptl_crystal_size_mid 0.15
_exptl_crystal_size_min 0.12
_refine_diff_density_max 0.536
_refine_diff_density_min -0.539
_refine_diff_density_rms 0.069
_refine_ls_extinction_method none
_refine_ls_goodness_of_fit_ref 1.044
_refine_ls_hydrogen_treatment constr
_refine_ls_matrix_type full
_refine_ls_number_parameters 206
_refine_ls_number_reflns 4666
_refine_ls_number_restraints 0
_refine_ls_restrained_S_all 1.044
_refine_ls_R_factor_all 0.0932
_refine_ls_R_factor_gt 0.0514
_refine_ls_shift/su_max 0.153
_refine_ls_shift/su_mean 0.008
_refine_ls_structure_factor_coef Fsqd
_refine_ls_weighting_details 'calc w=1/[\s^2^(Fo^2^)+(0.0670P)^2^+8.3674P] where P=(Fo^2^+2Fc^2^)/3'
_refine_ls_weighting_scheme calc
_refine_ls_wR_factor_gt 0.124
_refine_ls_wR_factor_ref 0.1441
_reflns_number_gt 3081
_reflns_number_total 4666
_reflns_threshold_expression >2sigma(I)
_cod_data_source_file om050935usi20051129_063723.cif
_cod_data_source_block complex1.4H2O
_cod_depositor_comments
;
The following automatic conversions were performed:

'_symmetry_cell_setting' value 'Tetragonal' changed to 'tetragonal'
according to /home/saulius/struct/CIF-dictionaries/cif_core.dic
dictionary named 'cif_core.dic' version 2.4.1 from 2010-06-29.

Automatic conversion script
Id: cif_fix_values 1715 2011-07-08 13:25:40Z adriana 
;
_cod_original_sg_symbol_H-M 'I 4 1/a'
_cod_database_code 4074836

loop_
_symmetry_equiv_pos_as_xyz
'x, y, z'
'-x, -y+1/2, z'
'-y+3/4, x+1/4, z+1/4'
'y+1/4, -x+1/4, z+1/4'
'x+1/2, y+1/2, z+1/2'
'-x+1/2, -y+1, z+1/2'
'-y+5/4, x+3/4, z+3/4'
'y+3/4, -x+3/4, z+3/4'
'-x, -y, -z'
'x, y-1/2, -z'
'y-3/4, -x-1/4, -z-1/4'
'-y-1/4, x-1/4, -z-1/4'
'-x+1/2, -y+1/2, -z+1/2'
'x+1/2, y, -z+1/2'
'y-1/4, -x+1/4, -z+1/4'
'-y+1/4, x+1/4, -z+1/4'

loop_
_atom_site_label
_atom_site_type_symbol
_atom_site_fract_x
_atom_site_fract_y
_atom_site_fract_z
_atom_site_U_iso_or_equiv
_atom_site_adp_type
_atom_site_occupancy
_atom_site_symmetry_multiplicity
_atom_site_calc_flag
_atom_site_refinement_flags
Ru1 Ru 0 0.25 0.625 0.03403(15) Uani 1 4 d S
Cl1 Cl 0 0.25 0.42367(8) 0.0439(3) Uani 1 2 d S
P1 P 0.09139(3) 0.27381(3) 0.62741(6) 0.0403(2) Uani 1 1 d .
C1 C 0.11788(13) 0.28077(15) 0.4940(3) 0.0505(8) Uani 1 1 d .
C2 C 0.13102(15) 0.28337(16) 0.3993(3) 0.0566(9) Uani 1 1 d .
C3 C 0.14286(17) 0.28575(17) 0.2828(3) 0.0634(10) Uani 1 1 d .
C4 C 0.1925(2) 0.2935(3) 0.2461(4) 0.1053(19) Uani 1 1 d .
H4 H 0.22 0.297 0.296 0.126 Uiso 1 1 calc R
C5 C 0.2020(3) 0.2962(3) 0.1307(5) 0.126(2) Uani 1 1 d .
H5 H 0.2358 0.3026 0.105 0.152 Uiso 1 1 calc R
C6 C 0.1623(3) 0.2895(3) 0.0575(5) 0.123(2) Uani 1 1 d .
H6 H 0.169 0.2893 -0.0181 0.148 Uiso 1 1 calc R
C7 C 0.1133(3) 0.2833(4) 0.0951(5) 0.161(4) Uani 1 1 d .
H7 H 0.0856 0.2806 0.0453 0.193 Uiso 1 1 calc R
C8 C 0.1038(2) 0.2808(3) 0.2066(4) 0.122(2) Uani 1 1 d .
H8 H 0.0696 0.2756 0.231 0.146 Uiso 1 1 calc R
C9 C 0.14028(13) 0.23118(13) 0.6938(3) 0.0465(8) Uani 1 1 d .
C10 C 0.18810(14) 0.22000(15) 0.6448(3) 0.0609(10) Uani 1 1 d .
H10 H 0.1954 0.2321 0.5739 0.073 Uiso 1 1 calc R
C11 C 0.22502(16) 0.19072(19) 0.7017(4) 0.0798(13) Uani 1 1 d .
H11 H 0.2572 0.1834 0.6687 0.096 Uiso 1 1 calc R
C12 C 0.21472(18) 0.17251(19) 0.8056(5) 0.0830(14) Uani 1 1 d .
H12 H 0.2397 0.1526 0.8429 0.1 Uiso 1 1 calc R
C13 C 0.16814(18) 0.18337(19) 0.8544(4) 0.0761(12) Uani 1 1 d .
H13 H 0.1613 0.1711 0.9255 0.091 Uiso 1 1 calc R
C14 C 0.13064(15) 0.21263(15) 0.7992(3) 0.0597(9) Uani 1 1 d .
H14 H 0.0987 0.2198 0.8333 0.072 Uiso 1 1 calc R
C15 C 0.11184(13) 0.33574(13) 0.6929(3) 0.0475(8) Uani 1 1 d .
C16 C 0.14445(14) 0.37094(15) 0.6397(3) 0.0621(10) Uani 1 1 d .
H16 H 0.1552 0.3647 0.5673 0.075 Uiso 1 1 calc R
C17 C 0.16135(18) 0.41624(17) 0.6955(5) 0.0837(14) Uani 1 1 d .
H17 H 0.1836 0.4398 0.6601 0.1 Uiso 1 1 calc R
C18 C 0.1455(2) 0.4258(2) 0.8005(5) 0.0909(16) Uani 1 1 d .
H18 H 0.1565 0.4561 0.8366 0.109 Uiso 1 1 calc R
C19 C 0.1135(2) 0.39107(19) 0.8536(4) 0.0836(14) Uani 1 1 d .
H19 H 0.1031 0.3976 0.9261 0.1 Uiso 1 1 calc R
C20 C 0.09634(16) 0.34624(16) 0.8003(3) 0.0628(10) Uani 1 1 d .
H20 H 0.0742 0.323 0.8369 0.075 Uiso 1 1 calc R
O1 O 0.2098(13) 0.0394(19) 0.002(5) 1.04(5) Uani 1 1 d .

loop_
_atom_site_aniso_label
_atom_site_aniso_U_11
_atom_site_aniso_U_22
_atom_site_aniso_U_33
_atom_site_aniso_U_23
_atom_site_aniso_U_13
_atom_site_aniso_U_12
Ru1 0.03631(19) 0.03631(19) 0.0295(2) 0 0 0
Cl1 0.0485(6) 0.0513(7) 0.0318(5) 0 0 -0.0053(5)
P1 0.0368(4) 0.0446(4) 0.0395(4) -0.0018(3) -0.0014(3) -0.0017(3)
C1 0.0403(18) 0.060(2) 0.051(2) -0.0003(16) 0.0018(14) -0.0072(16)
C2 0.052(2) 0.066(2) 0.052(2) 0.0005(16) 0.0043(16) -0.0046(18)
C3 0.070(3) 0.069(3) 0.052(2) 0.0026(18) 0.0170(19) -0.002(2)
C4 0.080(4) 0.163(6) 0.073(3) 0.008(3) 0.018(3) -0.001(4)
C5 0.112(5) 0.186(7) 0.081(4) 0.011(4) 0.054(4) -0.013(5)
C6 0.155(7) 0.156(6) 0.057(3) 0.003(3) 0.019(4) -0.014(5)
C7 0.127(6) 0.301(12) 0.054(3) 0.005(5) 0.004(3) -0.065(7)
C8 0.088(4) 0.224(8) 0.054(3) 0.000(4) 0.006(3) -0.044(4)
C9 0.0409(18) 0.0444(18) 0.0542(19) -0.0056(14) -0.0075(14) 0.0005(14)
C10 0.043(2) 0.060(2) 0.080(3) 0.0005(19) 0.0055(18) 0.0031(17)
C11 0.045(2) 0.080(3) 0.114(4) 0.000(3) 0.004(2) 0.014(2)
C12 0.056(3) 0.085(3) 0.108(4) 0.015(3) -0.024(3) 0.018(2)
C13 0.065(3) 0.084(3) 0.079(3) 0.015(2) -0.014(2) 0.015(2)
C14 0.051(2) 0.069(3) 0.059(2) 0.0057(18) -0.0048(17) 0.0124(18)
C15 0.0397(18) 0.0453(19) 0.058(2) -0.0050(15) -0.0098(14) -0.0003(14)
C16 0.049(2) 0.057(2) 0.080(3) -0.0016(19) -0.0015(18) -0.0084(17)
C17 0.064(3) 0.058(3) 0.129(4) -0.006(3) -0.001(3) -0.020(2)
C18 0.090(4) 0.070(3) 0.113(4) -0.035(3) -0.015(3) -0.019(3)
C19 0.093(4) 0.082(3) 0.075(3) -0.030(2) -0.008(2) -0.013(3)
C20 0.067(3) 0.062(2) 0.060(2) -0.0107(18) -0.0065(18) -0.013(2)
O1 0.54(3) 1.13(6) 1.44(9) 1.08(7) 0.59(4) 0.37(3)

loop_
_atom_type_symbol
_atom_type_description
_atom_type_scat_dispersion_real
_atom_type_scat_dispersion_imag
_atom_type_scat_source
C C 0.0033 0.0016 'International Tables Vol C Tables 4.2.6.8 and 6.1.1.4'
H H 0 0 'International Tables Vol C Tables 4.2.6.8 and 6.1.1.4'
Ru Ru -1.2594 0.8363 'International Tables Vol C Tables 4.2.6.8 and 6.1.1.4'
Cl Cl 0.1484 0.1585 'International Tables Vol C Tables 4.2.6.8 and 6.1.1.4'
P P 0.1023 0.0942 'International Tables Vol C Tables 4.2.6.8 and 6.1.1.4'
O O 0.0106 0.006 'International Tables Vol C Tables 4.2.6.8 and 6.1.1.4'

loop_
_geom_angle_atom_site_label_1
_geom_angle_atom_site_label_2
_geom_angle_atom_site_label_3
_geom_angle
_geom_angle_site_symmetry_1
_geom_angle_site_symmetry_3
P1 Ru1 P1 178.62(4) 2 .
P1 Ru1 P1 90.0090(10) 2 16_556
P1 Ru1 P1 90.0080(10) . 16_556
P1 Ru1 P1 90.0080(10) 2 15_556
P1 Ru1 P1 90.0080(10) . 15_556
P1 Ru1 P1 178.61(4) 16_556 15_556
P1 Ru1 Cl1 89.311(18) 2 15_556
P1 Ru1 Cl1 89.311(18) . 15_556
P1 Ru1 Cl1 90.695(18) 16_556 15_556
P1 Ru1 Cl1 90.695(18) 15_556 15_556
P1 Ru1 Cl1 90.689(18) 2 .
P1 Ru1 Cl1 90.689(18) . .
P1 Ru1 Cl1 89.305(18) 16_556 .
P1 Ru1 Cl1 89.305(18) 15_556 .
Cl1 Ru1 Cl1 180 15_556 .
C1 P1 C9 101.50(16) . .
C1 P1 C15 101.49(16) . .
C9 P1 C15 97.31(14) . .
C1 P1 Ru1 112.74(12) . .
C9 P1 Ru1 120.82(11) . .
C15 P1 Ru1 119.69(11) . .
C2 C1 P1 173.1(3) . .
C1 C2 C3 175.7(4) . .
C4 C3 C8 118.3(4) . .
C4 C3 C2 121.4(4) . .
C8 C3 C2 120.3(4) . .
C3 C4 C5 119.3(6) . .
C3 C4 H4 120.4 . .
C5 C4 H4 120.4 . .
C6 C5 C4 120.6(6) . .
C6 C5 H5 119.7 . .
C4 C5 H5 119.7 . .
C7 C6 C5 119.4(5) . .
C7 C6 H6 120.3 . .
C5 C6 H6 120.3 . .
C6 C7 C8 120.3(6) . .
C6 C7 H7 119.9 . .
C8 C7 H7 119.9 . .
C3 C8 C7 122.1(5) . .
C3 C8 H8 118.9 . .
C7 C8 H8 118.9 . .
C10 C9 C14 118.7(3) . .
C10 C9 P1 122.2(3) . .
C14 C9 P1 119.0(3) . .
C9 C10 C11 119.8(4) . .
C9 C10 H10 120.1 . .
C11 C10 H10 120.1 . .
C12 C11 C10 120.7(4) . .
C12 C11 H11 119.7 . .
C10 C11 H11 119.7 . .
C13 C12 C11 120.0(4) . .
C13 C12 H12 120 . .
C11 C12 H12 120 . .
C12 C13 C14 120.4(4) . .
C12 C13 H13 119.8 . .
C14 C13 H13 119.8 . .
C9 C14 C13 120.4(4) . .
C9 C14 H14 119.8 . .
C13 C14 H14 119.8 . .
C16 C15 C20 118.9(3) . .
C16 C15 P1 121.8(3) . .
C20 C15 P1 119.2(3) . .
C15 C16 C17 119.7(4) . .
C15 C16 H16 120.2 . .
C17 C16 H16 120.2 . .
C18 C17 C16 120.4(4) . .
C18 C17 H17 119.8 . .
C16 C17 H17 119.8 . .
C17 C18 C19 120.2(4) . .
C17 C18 H18 119.9 . .
C19 C18 H18 119.9 . .
C18 C19 C20 120.4(4) . .
C18 C19 H19 119.8 . .
C20 C19 H19 119.8 . .
C19 C20 C15 120.5(4) . .
C19 C20 H20 119.8 . .
C15 C20 H20 119.8 . .

loop_
_geom_bond_atom_site_label_1
_geom_bond_atom_site_label_2
_geom_bond_distance
_geom_bond_site_symmetry_2
Ru1 P1 2.4077(8) 2
Ru1 P1 2.4077(8) .
Ru1 P1 2.4077(8) 16_556
Ru1 P1 2.4077(8) 15_556
Ru1 Cl1 2.4330(10) 15_556
Ru1 Cl1 2.4332(10) .
P1 C1 1.757(3) .
P1 C9 1.838(3) .
P1 C15 1.842(3) .
C1 C2 1.194(5) .
C2 C3 1.442(5) .
C3 C4 1.355(6) .
C3 C8 1.362(7) .
C4 C5 1.417(7) .
C4 H4 0.93 .
C5 C6 1.355(9) .
C5 H5 0.93 .
C6 C7 1.338(9) .
C6 H6 0.93 .
C7 C8 1.371(7) .
C7 H7 0.93 .
C8 H8 0.93 .
C9 C10 1.385(5) .
C9 C14 1.381(5) .
C10 C11 1.384(6) .
C10 H10 0.93 .
C11 C12 1.365(7) .
C11 H11 0.93 .
C12 C13 1.355(6) .
C12 H12 0.93 .
C13 C14 1.384(5) .
C13 H13 0.93 .
C14 H14 0.93 .
C15 C16 1.382(5) .
C15 C20 1.382(5) .
C16 C17 1.405(6) .
C16 H16 0.93 .
C17 C18 1.354(7) .
C17 H17 0.93 .
C18 C19 1.365(7) .
C18 H18 0.93 .
C19 C20 1.383(5) .
C19 H19 0.93 .
C20 H20 0.93 .
